data_2215871
loop_
_publ_author_name
'Zhifo Guo'
'Rufen Zhang'

_publ_section_title
;
 2,4,5,7,9,10-Hexathia-1,3,6,8(1,4)-tetrabenzenacyclodecaphane
;
_journal_coeditor_code CV2323
_journal_issue 11
_journal_name_full 'Acta Crystallographica Section E'
_journal_page_first o4465
_journal_page_last o4465
_journal_paper_doi 10.1107/S1600536807052567
_journal_volume 63
_journal_year 2007
_chemical_formula_iupac 'C24 H16 S6'
_chemical_formula_moiety 'C24 H16 S6'
_chemical_formula_sum 'C24 H16 S6'
_chemical_formula_weight 496.73
_chemical_name_systematic
;
2,4,5,7,9,10-Hexathia-1,3,6,8(1,4)-tetrabenzenacyclodecaphane
;
_space_group_IT_number 33
_symmetry_cell_setting orthorhombic
_symmetry_space_group_name_Hall 'P 2c -2n'
_symmetry_space_group_name_H-M 'P n a 21'
_atom_sites_solution_hydrogens geom
_atom_sites_solution_primary direct
_atom_sites_solution_secondary difmap
_audit_creation_method SHELXL-97
_cell_angle_alpha 90.00
_cell_angle_beta 90.00
_cell_angle_gamma 90.00
_cell_formula_units_Z 4
_cell_length_a 14.6300(15)
_cell_length_b 25.025(3)
_cell_length_c 5.9754(6)
_cell_measurement_reflns_used 5516
_cell_measurement_temperature 298(2)
_cell_measurement_theta_max 28.156
_cell_measurement_theta_min 2.785
_cell_volume 2187.7(4)
_computing_cell_refinement 'SAINT (Siemens, 1996)'
_computing_data_collection 'SMART (Siemens, 1996)'
_computing_data_reduction 'SAINT (Siemens, 1996)'
_computing_molecular_graphics 'SHELXTL (Sheldrick, 1997b)'
_computing_publication_material 'SHELXTL (Sheldrick, 1997b)'
_computing_structure_refinement 'SHELXL97 (Sheldrick, 1997a)'
_computing_structure_solution 'SHELXS97 (Sheldrick, 1997a)'
_diffrn_ambient_temperature 298(2)
_diffrn_measured_fraction_theta_full 1.000
_diffrn_measured_fraction_theta_max 1.000
_diffrn_measurement_device_type 'Bruker SMART CCD area-detector'
_diffrn_measurement_method '\f and \w'
_diffrn_radiation_monochromator graphite
_diffrn_radiation_source 'fine-focus sealed tube'
_diffrn_radiation_type MoK\a
_diffrn_radiation_wavelength 0.71073
_diffrn_reflns_av_R_equivalents 0.0290
_diffrn_reflns_av_sigmaI/netI 0.0275
_diffrn_reflns_limit_h_max 12
_diffrn_reflns_limit_h_min -17
_diffrn_reflns_limit_k_max 29
_diffrn_reflns_limit_k_min -29
_diffrn_reflns_limit_l_max 6
_diffrn_reflns_limit_l_min -7
_diffrn_reflns_number 11286
_diffrn_reflns_theta_full 25.01
_diffrn_reflns_theta_max 25.01
_diffrn_reflns_theta_min 1.61
_exptl_absorpt_coefficient_mu 0.636
_exptl_absorpt_correction_T_max 0.9509
_exptl_absorpt_correction_T_min 0.8176
_exptl_absorpt_correction_type multi-scan
_exptl_absorpt_process_details '(SADABS; Sheldrick, 1996)'
_exptl_crystal_colour colourless
_exptl_crystal_density_diffrn 1.508
_exptl_crystal_density_method 'not measured'
_exptl_crystal_description block
_exptl_crystal_F_000 1024
_exptl_crystal_size_max 0.33
_exptl_crystal_size_mid 0.11
_exptl_crystal_size_min 0.08
_refine_diff_density_max 0.252
_refine_diff_density_min -0.212
_refine_ls_abs_structure_details 'Flack (1983)'
_refine_ls_abs_structure_Flack 0.02(8)
_refine_ls_extinction_method none
_refine_ls_goodness_of_fit_ref 1.002
_refine_ls_hydrogen_treatment constr
_refine_ls_matrix_type full
_refine_ls_number_parameters 272
_refine_ls_number_reflns 3815
_refine_ls_number_restraints 1
_refine_ls_restrained_S_all 1.002
_refine_ls_R_factor_all 0.0404
_refine_ls_R_factor_gt 0.0340
_refine_ls_shift/su_max 0.001
_refine_ls_shift/su_mean 0.000
_refine_ls_structure_factor_coef Fsqd
_refine_ls_weighting_details 'calc w=1/[\s^2^(Fo^2^)+(0.051P)^2^+0.7742P] where P=(Fo^2^+2Fc^2^)/3'
_refine_ls_weighting_scheme calc
_refine_ls_wR_factor_gt 0.0842
_refine_ls_wR_factor_ref 0.0894
_reflns_number_gt 3452
_reflns_number_total 3815
_reflns_threshold_expression I>2\s(I)
_cod_data_source_file cv2323.cif
_cod_data_source_block I
_cod_depositor_comments
;
The following automatic conversions were performed:
'_symmetry_cell_setting' value 'Orthorhombic' changed to 'orthorhombic'
according to '/home/saulius/struct/CIF-dictionaries/cif_core.dic'
dictionary named 'cif_core.dic' version 2.4.1 from 2010-06-29.

Automatic conversion script
Id: cif_fix_enum 1527 2010-12-29 10:47:43Z saulius 

The following automatic conversions were performed:

'_symmetry_cell_setting' value 'Orthorhombic' changed to
'orthorhombic' according to
/home/saulius/struct/CIF-dictionaries/cif_core.dic dictionary named
'cif_core.dic' version 2.4.1 from 2010-06-29.

Automatic conversion script
Id: cif_fix_values 1715 2011-07-08 13:25:40Z adriana 
;
_cod_database_code 2215871
_cod_database_fobs_code 2215871

loop_
_symmetry_equiv_pos_as_xyz
'x, y, z'
'-x, -y, z+1/2'
'x+1/2, -y+1/2, z'
'-x+1/2, y+1/2, z+1/2'

loop_
_atom_site_type_symbol
_atom_site_label
_atom_site_fract_x
_atom_site_fract_y
_atom_site_fract_z
_atom_site_U_iso_or_equiv
_atom_site_adp_type
_atom_site_calc_flag
_atom_site_refinement_flags
_atom_site_occupancy
S S1 0.04551(7) 0.61284(3) -0.25432(16) 0.0556(3) Uani d . 1
S S2 0.19406(5) 0.42222(3) 0.33953(16) 0.04216(19) Uani d . 1
S S3 0.10998(5) 0.81877(3) 0.33467(17) 0.0505(2) Uani d . 1
S S4 0.42460(7) 0.63478(3) 0.83251(19) 0.0586(2) Uani d . 1
S S5 0.33401(5) 0.42247(3) 0.30183(15) 0.0479(2) Uani d . 1
S S6 0.24892(6) 0.82644(3) 0.29017(17) 0.0495(2) Uani d . 1
C C1 0.09121(19) 0.56196(11) -0.0797(5) 0.0373(7) Uani d . 1
C C2 0.1331(2) 0.57092(12) 0.1244(6) 0.0428(8) Uani d . 1
H H2 0.1401 0.6057 0.1765 0.051 Uiso calc R 1
C C3 0.1646(2) 0.52860(11) 0.2518(6) 0.0393(7) Uani d . 1
H H3 0.1903 0.5349 0.3916 0.047 Uiso calc R 1
C C4 0.15771(19) 0.47662(11) 0.1706(5) 0.0355(7) Uani d . 1
C C5 0.1188(2) 0.46789(11) -0.0373(5) 0.0373(7) Uani d . 1
H H5 0.1156 0.4333 -0.0940 0.045 Uiso calc R 1
C C6 0.08465(19) 0.50999(11) -0.1612(6) 0.0400(6) Uani d . 1
H H6 0.0573 0.5036 -0.2992 0.048 Uiso calc R 1
C C7 0.0574(2) 0.67187(12) -0.0927(5) 0.0400(7) Uani d . 1
C C8 0.0130(2) 0.67842(12) 0.1109(6) 0.0441(8) Uani d . 1
H H8 -0.0272 0.6523 0.1620 0.053 Uiso calc R 1
C C9 0.0283(2) 0.72354(12) 0.2371(6) 0.0415(7) Uani d . 1
H H9 0.0011 0.7270 0.3771 0.050 Uiso calc R 1
C C10 0.0843(2) 0.76392(12) 0.1554(5) 0.0385(7) Uani d . 1
C C11 0.1210(2) 0.75951(13) -0.0562(5) 0.0425(7) Uani d . 1
H H11 0.1532 0.7880 -0.1178 0.051 Uiso calc R 1
C C12 0.11021(19) 0.71307(11) -0.1764(6) 0.0418(7) Uani d . 1
H H12 0.1386 0.7094 -0.3148 0.050 Uiso calc R 1
C C13 0.4031(2) 0.57457(12) 0.6845(6) 0.0404(7) Uani d . 1
C C14 0.4422(2) 0.56461(12) 0.4793(6) 0.0431(8) Uani d . 1
H H14 0.4823 0.5893 0.4168 0.052 Uiso calc R 1
C C15 0.42192(19) 0.51778(11) 0.3656(6) 0.0394(7) Uani d . 1
H H15 0.4460 0.5119 0.2237 0.047 Uiso calc R 1
C C16 0.3658(2) 0.47972(11) 0.4632(5) 0.0378(7) Uani d . 1
C C17 0.3322(2) 0.48796(13) 0.6754(6) 0.0451(8) Uani d . 1
H H17 0.2985 0.4613 0.7457 0.054 Uiso calc R 1
C C18 0.3483(2) 0.53591(12) 0.7850(6) 0.0436(7) Uani d . 1
H H18 0.3226 0.5422 0.9249 0.052 Uiso calc R 1
C C19 0.3718(2) 0.68490(12) 0.6690(6) 0.0392(7) Uani d . 1
C C20 0.3303(2) 0.67732(12) 0.4636(6) 0.0462(8) Uani d . 1
H H20 0.3279 0.6433 0.4016 0.055 Uiso calc R 1
C C21 0.2923(2) 0.72005(11) 0.3493(6) 0.0446(7) Uani d . 1
H H21 0.2652 0.7145 0.2104 0.053 Uiso calc R 1
C C22 0.2943(2) 0.77105(11) 0.4405(5) 0.0378(7) Uani d . 1
C C23 0.3359(2) 0.77856(12) 0.6463(6) 0.0414(7) Uani d . 1
H H23 0.3380 0.8126 0.7088 0.050 Uiso calc R 1
C C24 0.37435(19) 0.73607(11) 0.7594(6) 0.0410(7) Uani d . 1
H H24 0.4022 0.7417 0.8973 0.049 Uiso calc R 1

loop_
_atom_site_aniso_label
_atom_site_aniso_U_11
_atom_site_aniso_U_22
_atom_site_aniso_U_33
_atom_site_aniso_U_12
_atom_site_aniso_U_13
_atom_site_aniso_U_23
S1 0.0788(6) 0.0384(4) 0.0496(5) 0.0030(4) -0.0241(5) 0.0010(4)
S2 0.0472(4) 0.0278(3) 0.0515(5) -0.0022(3) -0.0025(4) 0.0039(4)
S3 0.0544(4) 0.0424(4) 0.0547(5) 0.0143(3) -0.0033(5) -0.0102(4)
S4 0.0803(6) 0.0408(4) 0.0545(5) 0.0112(4) -0.0296(5) -0.0075(5)
S5 0.0467(4) 0.0367(4) 0.0603(6) 0.0083(3) -0.0029(4) -0.0104(4)
S6 0.0575(5) 0.0309(4) 0.0602(6) -0.0033(3) -0.0076(4) 0.0049(4)
C1 0.0365(15) 0.0324(15) 0.0430(19) 0.0011(12) -0.0013(13) 0.0013(13)
C2 0.0506(19) 0.0294(15) 0.048(2) 0.0001(13) -0.0111(16) -0.0056(14)
C3 0.0466(16) 0.0314(15) 0.0399(18) 0.0009(12) -0.0067(15) -0.0029(13)
C4 0.0340(15) 0.0303(15) 0.0423(18) 0.0009(12) 0.0043(14) 0.0008(13)
C5 0.0396(16) 0.0292(15) 0.0431(18) -0.0018(12) 0.0027(14) -0.0050(13)
C6 0.0436(15) 0.0404(15) 0.0361(16) -0.0034(12) -0.0025(15) -0.0047(16)
C7 0.0420(16) 0.0339(15) 0.0442(19) 0.0049(12) -0.0109(14) 0.0035(13)
C8 0.0432(18) 0.0398(18) 0.049(2) -0.0031(14) 0.0014(15) 0.0115(15)
C9 0.0381(15) 0.0490(18) 0.0374(17) 0.0071(13) 0.0047(14) 0.0066(15)
C10 0.0391(16) 0.0332(15) 0.0431(19) 0.0098(13) -0.0050(14) 0.0022(14)
C11 0.0466(18) 0.0396(17) 0.0414(18) -0.0044(13) 0.0014(15) 0.0039(14)
C12 0.0454(15) 0.0447(16) 0.0353(17) 0.0023(12) 0.0015(16) 0.0020(15)
C13 0.0436(17) 0.0351(16) 0.0425(18) 0.0078(13) -0.0116(14) -0.0011(14)
C14 0.0453(17) 0.0351(16) 0.049(2) 0.0006(13) 0.0002(15) 0.0065(15)
C15 0.0399(15) 0.0384(15) 0.0398(18) 0.0071(12) 0.0025(14) 0.0014(15)
C16 0.0365(16) 0.0359(16) 0.0411(18) 0.0043(12) -0.0040(14) 0.0018(14)
C17 0.0402(18) 0.049(2) 0.046(2) -0.0048(14) 0.0010(15) 0.0024(16)
C18 0.0414(15) 0.0526(18) 0.0368(18) 0.0068(13) -0.0003(14) -0.0012(16)
C19 0.0378(16) 0.0340(15) 0.0458(19) 0.0053(13) -0.0046(14) -0.0050(14)
C20 0.058(2) 0.0341(16) 0.046(2) 0.0079(14) -0.0123(16) -0.0108(15)
C21 0.0536(17) 0.0387(15) 0.0413(17) 0.0072(13) -0.0118(17) -0.0070(16)
C22 0.0383(16) 0.0288(14) 0.0464(18) 0.0001(12) 0.0010(14) -0.0018(13)
C23 0.0432(17) 0.0324(16) 0.049(2) -0.0024(13) 0.0013(15) -0.0109(14)
C24 0.0420(16) 0.0383(16) 0.0428(18) -0.0012(12) -0.0057(15) -0.0081(14)

loop_
_atom_type_symbol
_atom_type_description
_atom_type_scat_dispersion_real
_atom_type_scat_dispersion_imag
_atom_type_scat_source
C C 0.0033 0.0016 'International Tables Vol C Tables 4.2.6.8 and 6.1.1.4'
H H 0.0000 0.0000 'International Tables Vol C Tables 4.2.6.8 and 6.1.1.4'
S S 0.1246 0.1234 'International Tables Vol C Tables 4.2.6.8 and 6.1.1.4'

loop_
_geom_angle_atom_site_label_1
_geom_angle_atom_site_label_2
_geom_angle_atom_site_label_3
_geom_angle
C7 S1 C1 103.91(14)
C4 S2 S5 103.48(10)
C10 S3 S6 101.69(11)
C19 S4 C13 104.44(15)
C16 S5 S2 101.66(10)
C22 S6 S3 103.33(11)
C2 C1 C6 119.4(3)
C2 C1 S1 124.6(2)
C6 C1 S1 116.0(2)
C3 C2 C1 120.6(3)
C3 C2 H2 119.7
C1 C2 H2 119.7
C2 C3 C4 120.0(3)
C2 C3 H3 120.0
C4 C3 H3 120.0
C5 C4 C3 119.3(3)
C5 C4 S2 120.8(2)
C3 C4 S2 119.8(2)
C6 C5 C4 120.6(3)
C6 C5 H5 119.7
C4 C5 H5 119.7
C5 C6 C1 120.0(3)
C5 C6 H6 120.0
C1 C6 H6 120.0
C12 C7 C8 119.4(3)
C12 C7 S1 118.6(3)
C8 C7 S1 122.0(2)
C9 C8 C7 120.0(3)
C9 C8 H8 120.0
C7 C8 H8 120.0
C8 C9 C10 120.0(3)
C8 C9 H9 120.0
C10 C9 H9 120.0
C11 C10 C9 119.6(3)
C11 C10 S3 122.1(2)
C9 C10 S3 118.3(2)
C12 C11 C10 120.1(3)
C12 C11 H11 119.9
C10 C11 H11 119.9
C11 C12 C7 120.4(3)
C11 C12 H12 119.8
C7 C12 H12 119.8
C14 C13 C18 119.9(3)
C14 C13 S4 121.6(3)
C18 C13 S4 118.5(3)
C13 C14 C15 120.0(3)
C13 C14 H14 120.0
C15 C14 H14 120.0
C16 C15 C14 120.1(3)
C16 C15 H15 119.9
C14 C15 H15 119.9
C17 C16 C15 119.8(3)
C17 C16 S5 121.6(2)
C15 C16 S5 118.5(3)
C16 C17 C18 120.3(3)
C16 C17 H17 119.9
C18 C17 H17 119.9
C17 C18 C13 119.7(3)
C17 C18 H18 120.2
C13 C18 H18 120.2
C20 C19 C24 118.9(3)
C20 C19 S4 125.8(2)
C24 C19 S4 115.3(2)
C19 C20 C21 120.5(3)
C19 C20 H20 119.7
C21 C20 H20 119.7
C20 C21 C22 120.5(3)
C20 C21 H21 119.8
C22 C21 H21 119.8
C23 C22 C21 118.9(3)
C23 C22 S6 120.4(2)
C21 C22 S6 120.6(2)
C24 C23 C22 120.6(3)
C24 C23 H23 119.7
C22 C23 H23 119.7
C23 C24 C19 120.6(3)
C23 C24 H24 119.7
C19 C24 H24 119.7

loop_
_geom_bond_atom_site_label_1
_geom_bond_atom_site_label_2
_geom_bond_distance
S1 C7 1.773(3)
S1 C1 1.777(3)
S2 C4 1.776(3)
S2 S5 2.0600(11)
S3 C10 1.781(3)
S3 S6 2.0589(12)
S4 C19 1.768(3)
S4 C13 1.775(3)
S5 C16 1.789(3)
S6 C22 1.780(3)
C1 C2 1.383(4)
C1 C6 1.392(4)
C2 C3 1.383(4)
C2 H2 0.9300
C3 C4 1.392(4)
C3 H3 0.9300
C4 C5 1.384(4)
C5 C6 1.381(4)
C5 H5 0.9300
C6 H6 0.9300
C7 C12 1.383(4)
C7 C8 1.389(5)
C8 C9 1.376(5)
C8 H8 0.9300
C9 C10 1.390(4)
C9 H9 0.9300
C10 C11 1.379(5)
C11 C12 1.376(4)
C11 H11 0.9300
C12 H12 0.9300
C13 C14 1.376(5)
C13 C18 1.393(4)
C14 C15 1.387(4)
C14 H14 0.9300
C15 C16 1.386(4)
C15 H15 0.9300
C16 C17 1.376(5)
C17 C18 1.387(4)
C17 H17 0.9300
C18 H18 0.9300
C19 C20 1.382(4)
C19 C24 1.390(4)
C20 C21 1.386(4)
C20 H20 0.9300
C21 C22 1.388(4)
C21 H21 0.9300
C22 C23 1.385(5)
C23 C24 1.380(4)
C23 H23 0.9300
C24 H24 0.9300

loop_
_geom_torsion_atom_site_label_1
_geom_torsion_atom_site_label_2
_geom_torsion_atom_site_label_3
_geom_torsion_atom_site_label_4
_geom_torsion
C4 S2 S5 C16 73.11(15)
C10 S3 S6 C22 -73.89(15)
C7 S1 C1 C2 -5.4(3)
C7 S1 C1 C6 175.8(2)
C6 C1 C2 C3 -2.9(5)
S1 C1 C2 C3 178.3(3)
C1 C2 C3 C4 2.7(5)
C2 C3 C4 C5 -0.3(4)
C2 C3 C4 S2 -177.5(2)
S5 S2 C4 C5 103.3(2)
S5 S2 C4 C3 -79.6(2)
C3 C4 C5 C6 -1.8(4)
S2 C4 C5 C6 175.3(2)
C4 C5 C6 C1 1.6(4)
C2 C1 C6 C5 0.8(4)
S1 C1 C6 C5 179.7(2)
C1 S1 C7 C12 119.6(2)
C1 S1 C7 C8 -62.4(3)
C12 C7 C8 C9 -5.9(5)
S1 C7 C8 C9 176.2(2)
C7 C8 C9 C10 3.5(5)
C8 C9 C10 C11 2.8(4)
C8 C9 C10 S3 -174.6(2)
S6 S3 C10 C11 -43.3(3)
S6 S3 C10 C9 134.0(2)
C9 C10 C11 C12 -6.7(5)
S3 C10 C11 C12 170.6(2)
C10 C11 C12 C7 4.3(5)
C8 C7 C12 C11 2.0(5)
S1 C7 C12 C11 180.0(2)
C19 S4 C13 C14 67.7(3)
C19 S4 C13 C18 -115.1(3)
C18 C13 C14 C15 4.6(5)
S4 C13 C14 C15 -178.2(2)
C13 C14 C15 C16 -3.2(4)
C14 C15 C16 C17 -1.6(4)
C14 C15 C16 S5 175.0(2)
S2 S5 C16 C17 47.7(3)
S2 S5 C16 C15 -128.9(2)
C15 C16 C17 C18 5.0(5)
S5 C16 C17 C18 -171.5(2)
C16 C17 C18 C13 -3.7(5)
C14 C13 C18 C17 -1.2(5)
S4 C13 C18 C17 -178.4(2)
C13 S4 C19 C20 -4.6(3)
C13 S4 C19 C24 176.0(2)
C24 C19 C20 C21 0.3(5)
S4 C19 C20 C21 -179.0(3)
C19 C20 C21 C22 -0.8(5)
C20 C21 C22 C23 0.8(5)
C20 C21 C22 S6 177.9(3)
S3 S6 C22 C23 -104.9(2)
S3 S6 C22 C21 78.0(3)
C21 C22 C23 C24 -0.4(5)
S6 C22 C23 C24 -177.5(2)
C22 C23 C24 C19 -0.1(5)
C20 C19 C24 C23 0.1(5)
S4 C19 C24 C23 179.5(2)

loop_
_cod_related_entry_id
_cod_related_entry_database
_cod_related_entry_code
1 ChemSpider 8728722
